data_4516815
loop_
_publ_author_name
'Ossowski, Jakub'
'W\"achter, Tobias'
'Silies, Laura'
'Kind, Martin'
'Noworolska, Agnieszka'
'Blobner, Florian'
'Gnatek, Dominika'
'Rysz, Jakub'
'Bolte, Michael'
'Feulner, Peter'
'Terfort, Andreas'
'Cyganik, Piotr'
'Zharnikov, Michael'

_publ_section_title
;
 Thiolate versus Selenolate: Structure, Stability, and Charge Transfer
 Properties.
;
_journal_issue 4
_journal_name_full 'ACS nano'
_journal_page_first 4508
_journal_page_last 4526
_journal_paper_doi 10.1021/acsnano.5b01109
_journal_volume 9
_journal_year 2015
_chemical_formula_moiety 'C11 H6 Br N'
_chemical_formula_sum 'C11 H6 Br N'
_chemical_formula_weight 232.08
_space_group_IT_number 2
_space_group_name_Hall '-P 1'
_space_group_name_H-M_alt 'P -1'
_symmetry_cell_setting triclinic
_symmetry_space_group_name_Hall '-P 1'
_symmetry_space_group_name_H-M 'P -1'
_atom_sites_solution_hydrogens geom
_atom_sites_solution_primary direct
_atom_sites_solution_secondary difmap
_audit_creation_method SHELXL-97
_cell_angle_alpha 83.224(12)
_cell_angle_beta 75.230(11)
_cell_angle_gamma 84.630(12)
_cell_formula_units_Z 1
_cell_length_a 4.7861(7)
_cell_length_b 5.9851(9)
_cell_length_c 7.9546(11)
_cell_measurement_reflns_used 7870
_cell_measurement_temperature 173(2)
_cell_measurement_theta_max 27.9
_cell_measurement_theta_min 3.5
_cell_volume 218.31(6)
_computing_cell_refinement 'X-Area (Stoe & Cie, 2001)'
_computing_data_collection 'X-Area (Stoe & Cie, 2001)'
_computing_data_reduction 'X-Area (Stoe & Cie, 2001)'
_computing_molecular_graphics 'XP in SHELXTL-Plus (Sheldrick, 1991)'
_computing_publication_material SHELXL97
_computing_structure_refinement 'SHELXL97 (Sheldrick, 2008) '
_computing_structure_solution 'SHELXS97 (Sheldrick, 2008) '
_diffrn_ambient_temperature 173(2)
_diffrn_measured_fraction_theta_full 0.999
_diffrn_measured_fraction_theta_max 0.992
_diffrn_measurement_device_type 'STOE IPDS II two-circle-diffractometer'
_diffrn_measurement_method \w
_diffrn_radiation_monochromator 'Genix 3D multilayer optics'
_diffrn_radiation_source 'Genix 3D I\mS microfocus X-ray source'
_diffrn_radiation_type MoK\a
_diffrn_radiation_wavelength 0.71073
_diffrn_reflns_av_R_equivalents 0.0995
_diffrn_reflns_av_sigmaI/netI 0.0882
_diffrn_reflns_limit_h_max 5
_diffrn_reflns_limit_h_min -6
_diffrn_reflns_limit_k_max 7
_diffrn_reflns_limit_k_min -7
_diffrn_reflns_limit_l_max 10
_diffrn_reflns_limit_l_min -10
_diffrn_reflns_number 6118
_diffrn_reflns_theta_full 25.00
_diffrn_reflns_theta_max 27.61
_diffrn_reflns_theta_min 3.44
_diffrn_standards_number 0
_exptl_absorpt_coefficient_mu 4.649
_exptl_absorpt_correction_T_max 0.7074
_exptl_absorpt_correction_T_min 0.2643
_exptl_absorpt_correction_type multi-scan
_exptl_absorpt_process_details 'X-Area (Stoe & Cie, 2001)'
_exptl_crystal_colour colourless
_exptl_crystal_density_diffrn 1.765
_exptl_crystal_density_method 'not measured'
_exptl_crystal_description rod
_exptl_crystal_F_000 114
_exptl_crystal_size_max 0.39
_exptl_crystal_size_mid 0.15
_exptl_crystal_size_min 0.08
_refine_diff_density_max 0.965
_refine_diff_density_min -2.396
_refine_diff_density_rms 0.190
_refine_ls_extinction_method none
_refine_ls_goodness_of_fit_ref 1.411
_refine_ls_hydrogen_treatment constr
_refine_ls_matrix_type full
_refine_ls_number_parameters 63
_refine_ls_number_reflns 1015
_refine_ls_number_restraints 4
_refine_ls_restrained_S_all 1.409
_refine_ls_R_factor_all 0.1279
_refine_ls_R_factor_gt 0.1273
_refine_ls_shift/su_max 0.000
_refine_ls_shift/su_mean 0.000
_refine_ls_structure_factor_coef Fsqd
_refine_ls_weighting_details 'calc w=1/[\s^2^(Fo^2^)+(0.0000P)^2^+4.3086P] where P=(Fo^2^+2Fc^2^)/3'
_refine_ls_weighting_scheme calc
_refine_ls_wR_factor_gt 0.3192
_refine_ls_wR_factor_ref 0.3193
_reflns_number_gt 1004
_reflns_number_total 1015
_reflns_threshold_expression I>2\s(I)
_cod_data_source_file nn5b01109_si_002.cif
_cod_data_source_block te32
_cod_depositor_comments
;
The following automatic conversions were performed:

data item '_symmetry_cell_setting' value 'Triclinic' was changed to
'triclinic' in accordance with the
/home/saulius/struct/COD-crude-data/automatic-downloads/DataCite-retrospective/ACS/depositions/lib/dictionaries/cif_core.dic
dictionary named 'cif_core.dic' version 2.4.2 last updated on
2011-04-26.

Automatic conversion script
Id: cif_fix_values 6909 2019-04-08 15:41:33Z antanas 
;
_cod_original_cell_volume 218.31(5)
_cod_original_sg_symbol_H-M P-1
_cod_database_code 4516815

loop_
_symmetry_equiv_pos_as_xyz
'x, y, z'
'-x, -y, -z'

loop_
_atom_site_label
_atom_site_type_symbol
_atom_site_fract_x
_atom_site_fract_y
_atom_site_fract_z
_atom_site_U_iso_or_equiv
_atom_site_adp_type
_atom_site_occupancy
_atom_site_symmetry_multiplicity
_atom_site_calc_flag
_atom_site_refinement_flags
_atom_site_disorder_assembly
_atom_site_disorder_group
Br1 Br 0.5628(6) 0.1995(5) 0.6646(4) 0.0294(7) Uani 0.50 1 d P A 1
N1 N 0.474(7) 0.152(4) 0.632(3) 0.064(10) Uiso 0.50 1 d PD A 2
C6 C 0.587(6) 0.250(4) 0.704(3) 0.030(8) Uiso 0.50 1 d PD A 2
C1 C 1.052(2) 0.6051(17) 0.9625(13) 0.0208(19) Uani 1 1 d . . .
C2 C 0.994(2) 0.6973(18) 0.8011(14) 0.026(2) Uani 1 1 d . . .
H2 H 1.0579 0.8414 0.7510 0.031 Uiso 1 1 calc R . .
C3 C 0.846(2) 0.5798(17) 0.7161(14) 0.026(2) Uani 1 1 d D A .
H3 H 0.8107 0.6407 0.6070 0.031 Uiso 1 1 calc R . .
C4 C 0.748(2) 0.3688(18) 0.7933(13) 0.024(2) Uani 1 1 d D . .
C5 C 0.798(2) 0.2755(17) 0.9491(13) 0.022(2) Uani 1 1 d D . .
H5 H 0.7328 0.1313 0.9975 0.027 Uiso 1 1 calc R . .

loop_
_atom_site_aniso_label
_atom_site_aniso_U_11
_atom_site_aniso_U_22
_atom_site_aniso_U_33
_atom_site_aniso_U_23
_atom_site_aniso_U_13
_atom_site_aniso_U_12
Br1 0.0315(12) 0.0305(12) 0.0314(12) -0.0070(10) -0.0143(10) -0.0047(9)
C1 0.020(4) 0.026(5) 0.021(4) -0.007(4) -0.010(4) -0.002(4)
C2 0.032(5) 0.024(5) 0.027(5) -0.005(4) -0.012(4) -0.006(4)
C3 0.025(5) 0.030(5) 0.028(5) -0.007(4) -0.014(4) -0.005(4)
C4 0.021(4) 0.030(5) 0.026(5) -0.011(4) -0.013(4) -0.002(4)
C5 0.023(5) 0.021(5) 0.027(5) -0.007(4) -0.011(4) -0.005(4)

loop_
_atom_type_symbol
_atom_type_description
_atom_type_scat_dispersion_real
_atom_type_scat_dispersion_imag
_atom_type_scat_source
C C 0.0033 0.0016 'International Tables Vol C Tables 4.2.6.8 and 6.1.1.4'
H H 0.0000 0.0000 'International Tables Vol C Tables 4.2.6.8 and 6.1.1.4'
Br Br -0.2901 2.4595 'International Tables Vol C Tables 4.2.6.8 and 6.1.1.4'
N N 0.0061 0.0033 'International Tables Vol C Tables 4.2.6.8 and 6.1.1.4'

loop_
_geom_angle_atom_site_label_1
_geom_angle_atom_site_label_2
_geom_angle_atom_site_label_3
_geom_angle
_geom_angle_site_symmetry_1
_geom_angle_site_symmetry_3
N1 C6 C4 177(3) . .
C1 C1 C5 119.8(11) 2_767 2_767
C1 C1 C2 119.0(11) 2_767 .
C5 C1 C2 121.1(9) 2_767 .
C3 C2 C1 120.7(10) . .
C3 C2 H2 119.6 . .
C1 C2 H2 119.6 . .
C2 C3 C4 119.0(10) . .
C2 C3 H3 120.5 . .
C4 C3 H3 120.5 . .
C5 C4 C3 121.9(9) . .
C5 C4 C6 119.9(11) . .
C3 C4 C6 118.2(11) . .
C5 C4 Br1 119.9(8) . .
C3 C4 Br1 118.1(8) . .
C4 C5 C1 119.6(9) . 2_767
C4 C5 H5 120.2 . .
C1 C5 H5 120.2 2_767 .

loop_
_geom_bond_atom_site_label_1
_geom_bond_atom_site_label_2
_geom_bond_distance
_geom_bond_site_symmetry_2
Br1 C4 1.933(9) .
N1 C6 1.122(19) .
C6 C4 1.450(18) .
C1 C1 1.40(2) 2_767
C1 C5 1.411(12) 2_767
C1 C2 1.420(14) .
C2 C3 1.379(13) .
C2 H2 0.9500 .
C3 C4 1.404(15) .
C3 H3 0.9500 .
C4 C5 1.367(14) .
C5 C1 1.411(12) 2_767
C5 H5 0.9500 .

loop_
_geom_torsion_atom_site_label_1
_geom_torsion_atom_site_label_2
_geom_torsion_atom_site_label_3
_geom_torsion_atom_site_label_4
_geom_torsion
_geom_torsion_site_symmetry_1
_geom_torsion_site_symmetry_4
C1 C1 C2 C3 -1.8(18) 2_767 .
C5 C1 C2 C3 -179.7(10) 2_767 .
C1 C2 C3 C4 1.2(16) . .
C2 C3 C4 C5 -0.8(16) . .
C2 C3 C4 C6 178.5(17) . .
C2 C3 C4 Br1 -176.2(8) . .
C3 C4 C5 C1 1.1(16) . 2_767
C6 C4 C5 C1 -178.2(16) . 2_767
Br1 C4 C5 C1 176.4(7) . 2_767
